data_8106925
loop_
_publ_author_name
'Li, Jiang-Tao'

_publ_section_title
;
 Crystal structure of
 2-amino-4-(3,5-difluoro-phenyl)-5-oxo-5,6,7,8-tetrahydro-4H-chromene-3-carbonitrile,
 C16H12F2N2O2
;
_journal_issue 2
_journal_name_full 'Zeitschrift f\"ur Kristallographie - New Crystal Structures'
_journal_page_first 511
_journal_page_last 512
_journal_paper_doi 10.1515/ncrs-2015-0171
_journal_volume 231
_journal_year 2016
_chemical_formula_moiety 'C16 H12 F2 N2 O2'
_chemical_formula_sum 'C16 H12 F2 N2 O2'
_chemical_formula_weight 302.28
_space_group_IT_number 2
_space_group_name_Hall '-P 1'
_space_group_name_H-M_alt 'P -1'
_symmetry_cell_setting triclinic
_symmetry_space_group_name_Hall '-P 1'
_symmetry_space_group_name_H-M 'P -1'
_atom_sites_solution_hydrogens geom
_atom_sites_solution_primary direct
_atom_sites_solution_secondary difmap
_cell_angle_alpha 75.080(8)
_cell_angle_beta 73.618(8)
_cell_angle_gamma 74.829(8)
_cell_formula_units_Z 2
_cell_length_a 8.7770(8)
_cell_length_b 8.8227(8)
_cell_length_c 10.1940(9)
_cell_measurement_reflns_used 1348
_cell_measurement_temperature 293(2)
_cell_measurement_theta_max 27.3630
_cell_measurement_theta_min 3.0900
_cell_volume 716.43(12)
_computing_cell_refinement 'Bruker FRAMBO'
_computing_data_collection 'Bruker FRAMBO'
_computing_data_reduction 'Bruker SAINT'
_computing_molecular_graphics 'Bruker SHELXTL'
_computing_publication_material 'Bruker SHELXTL'
_computing_structure_refinement 'SHELXL-97 (Sheldrick, 1997)'
_computing_structure_solution 'SHELXS-97 (Sheldrick, 1990)'
_diffrn_ambient_temperature 293(2)
_diffrn_measured_fraction_theta_full 0.999
_diffrn_measured_fraction_theta_max 0.999
_diffrn_measurement_device_type 'multiwire proportional'
_diffrn_measurement_method 'phi and omega scans'
_diffrn_radiation_monochromator graphite
_diffrn_radiation_source 'fine-focus sealed tube'
_diffrn_radiation_type MoK\a
_diffrn_radiation_wavelength 0.71073
_diffrn_reflns_av_R_equivalents 0.0274
_diffrn_reflns_av_sigmaI/netI 0.0504
_diffrn_reflns_limit_h_max 10
_diffrn_reflns_limit_h_min -8
_diffrn_reflns_limit_k_max 10
_diffrn_reflns_limit_k_min -10
_diffrn_reflns_limit_l_max 12
_diffrn_reflns_limit_l_min -12
_diffrn_reflns_number 4409
_diffrn_reflns_theta_full 25.00
_diffrn_reflns_theta_max 25.00
_diffrn_reflns_theta_min 2.86
_diffrn_standards_decay_% 0
_diffrn_standards_interval_count 0
_diffrn_standards_interval_time none
_diffrn_standards_number none
_exptl_absorpt_coefficient_mu 0.111
_exptl_absorpt_correction_T_max 1.00000
_exptl_absorpt_correction_T_min 0.89000
_exptl_absorpt_correction_type multi-scan
_exptl_absorpt_process_details crystalclear
_exptl_crystal_colour colorless
_exptl_crystal_density_diffrn 1.401
_exptl_crystal_density_method 'not measured'
_exptl_crystal_description block
_exptl_crystal_F_000 312
_exptl_crystal_size_max 0.20
_exptl_crystal_size_mid 0.18
_exptl_crystal_size_min 0.17
_refine_diff_density_max 0.209
_refine_diff_density_min -0.218
_refine_diff_density_rms 0.044
_refine_ls_extinction_coef 0.077(8)
_refine_ls_extinction_expression Fc^*^=kFc[1+0.001xFc^2^\l^3^/sin(2\q)]^-1/4^
_refine_ls_extinction_method SHELXL
_refine_ls_goodness_of_fit_ref 1.040
_refine_ls_hydrogen_treatment mixed
_refine_ls_matrix_type full
_refine_ls_number_parameters 200
_refine_ls_number_reflns 2526
_refine_ls_number_restraints 0
_refine_ls_restrained_S_all 1.040
_refine_ls_R_factor_all 0.0683
_refine_ls_R_factor_gt 0.0479
_refine_ls_shift/su_max 0.000
_refine_ls_shift/su_mean 0.000
_refine_ls_structure_factor_coef Fsqd
_refine_ls_weighting_details 'calc w=1/[\s^2^(Fo^2^)+(0.0652P)^2^+0.0360P] where P=(Fo^2^+2Fc^2^)/3'
_refine_ls_weighting_scheme calc
_refine_ls_wR_factor_gt 0.1182
_refine_ls_wR_factor_ref 0.1387
_reflns_number_gt 1836
_reflns_number_total 2526
_reflns_threshold_expression >2sigma(I)
_cod_data_source_file suppl_ncrs-2015-0171_suppl.cif
_cod_data_source_block a
_cod_original_cell_volume 716.43(11)
_cod_original_sg_symbol_Hall -P1
_cod_original_sg_symbol_H-M P-1
_cod_database_code 8106925

loop_
_symmetry_equiv_pos_as_xyz
'x, y, z'
'-x, -y, -z'

loop_
_atom_site_label
_atom_site_type_symbol
_atom_site_fract_x
_atom_site_fract_y
_atom_site_fract_z
_atom_site_U_iso_or_equiv
_atom_site_adp_type
_atom_site_occupancy
_atom_site_symmetry_multiplicity
_atom_site_calc_flag
_atom_site_refinement_flags
_atom_site_disorder_assembly
_atom_site_disorder_group
F1 F 0.6238(2) 0.4864(2) 0.65026(15) 0.0908(6) Uani 1 1 d . . .
F2 F 1.1124(2) 0.24879(18) 0.38354(19) 0.0878(6) Uani 1 1 d . . .
C1 C 0.4990(2) 0.8125(2) 0.13734(19) 0.0339(5) Uani 1 1 d . . .
C2 C 0.6475(2) 0.7170(2) 0.11257(19) 0.0330(5) Uani 1 1 d . . .
C3 C 0.7874(2) 0.7351(2) 0.1632(2) 0.0334(5) Uani 1 1 d . . .
H3A H 0.8851 0.7272 0.0873 0.040 Uiso 1 1 calc R . .
C4 C 0.7484(2) 0.8997(2) 0.19693(19) 0.0327(5) Uani 1 1 d . . .
C5 C 0.5981(3) 0.9873(2) 0.2187(2) 0.0348(5) Uani 1 1 d . . .
C6 C 0.5470(3) 1.1430(3) 0.2655(2) 0.0456(6) Uani 1 1 d . . .
H6A H 0.4457 1.1445 0.3355 0.055 Uiso 1 1 calc R . .
H6B H 0.5289 1.2294 0.1870 0.055 Uiso 1 1 calc R . .
C7 C 0.6754(3) 1.1687(3) 0.3260(3) 0.0621(7) Uani 1 1 d . . .
H7A H 0.6518 1.2791 0.3368 0.075 Uiso 1 1 calc R . .
H7B H 0.6731 1.1003 0.4176 0.075 Uiso 1 1 calc R . .
C8 C 0.8425(3) 1.1309(3) 0.2325(3) 0.0650(8) Uani 1 1 d . . .
H8A H 0.8485 1.2087 0.1454 0.078 Uiso 1 1 calc R . .
H8B H 0.9227 1.1406 0.2771 0.078 Uiso 1 1 calc R . .
C9 C 0.8821(3) 0.9660(3) 0.2019(2) 0.0427(5) Uani 1 1 d . . .
C10 C 0.6698(3) 0.5864(3) 0.0485(2) 0.0391(5) Uani 1 1 d . . .
C11 C 0.8200(2) 0.6043(2) 0.2882(2) 0.0355(5) Uani 1 1 d . . .
C12 C 0.7065(3) 0.6022(3) 0.4152(2) 0.0452(6) Uani 1 1 d . . .
H12A H 0.6125 0.6813 0.4241 0.054 Uiso 1 1 calc R . .
C13 C 0.7348(3) 0.4828(3) 0.5266(2) 0.0540(6) Uani 1 1 d . . .
C14 C 0.8681(3) 0.3623(3) 0.5208(3) 0.0559(7) Uani 1 1 d . . .
H14A H 0.8844 0.2819 0.5979 0.067 Uiso 1 1 calc R . .
C15 C 0.9769(3) 0.3665(3) 0.3947(3) 0.0534(7) Uani 1 1 d . . .
C16 C 0.9578(3) 0.4844(2) 0.2781(2) 0.0442(6) Uani 1 1 d . . .
H16A H 1.0359 0.4832 0.1947 0.053 Uiso 1 1 calc R . .
O1 O 0.46851(17) 0.94132(16) 0.19979(14) 0.0414(4) Uani 1 1 d . . .
O2 O 1.02126(19) 0.89090(19) 0.17663(18) 0.0587(5) Uani 1 1 d . . .
N1 N 0.3647(2) 0.8009(2) 0.10683(18) 0.0450(5) Uani 1 1 d . . .
H1A H 0.3671 0.7255 0.0666 0.054 Uiso 1 1 calc R . .
H1B H 0.2757 0.8688 0.1274 0.054 Uiso 1 1 calc R . .
N2 N 0.6913(3) 0.4801(2) -0.0039(2) 0.0583(6) Uani 1 1 d . . .

loop_
_atom_site_aniso_label
_atom_site_aniso_U_11
_atom_site_aniso_U_22
_atom_site_aniso_U_33
_atom_site_aniso_U_23
_atom_site_aniso_U_13
_atom_site_aniso_U_12
F1 0.0939(14) 0.0917(13) 0.0549(9) 0.0156(8) -0.0021(9) -0.0106(11)
F2 0.0674(12) 0.0580(10) 0.1298(14) -0.0166(10) -0.0487(11) 0.0274(9)
C1 0.0285(12) 0.0375(11) 0.0363(10) -0.0044(9) -0.0089(9) -0.0089(9)
C2 0.0290(12) 0.0355(11) 0.0359(10) -0.0067(9) -0.0092(9) -0.0076(9)
C3 0.0214(11) 0.0361(11) 0.0407(10) -0.0090(9) -0.0046(8) -0.0038(9)
C4 0.0267(11) 0.0325(11) 0.0385(11) -0.0053(9) -0.0082(9) -0.0066(9)
C5 0.0287(11) 0.0346(11) 0.0405(11) -0.0055(9) -0.0082(9) -0.0072(9)
C6 0.0387(14) 0.0374(12) 0.0587(13) -0.0153(10) -0.0089(11) -0.0014(10)
C7 0.0588(18) 0.0521(15) 0.0877(18) -0.0341(14) -0.0258(15) -0.0022(13)
C8 0.0491(17) 0.0456(14) 0.113(2) -0.0261(15) -0.0286(16) -0.0108(13)
C9 0.0318(13) 0.0402(12) 0.0581(13) -0.0061(10) -0.0176(10) -0.0065(10)
C10 0.0315(12) 0.0450(13) 0.0421(11) -0.0090(10) -0.0093(9) -0.0086(10)
C11 0.0287(12) 0.0328(11) 0.0502(12) -0.0108(9) -0.0155(10) -0.0058(9)
C12 0.0396(14) 0.0401(12) 0.0509(13) -0.0040(10) -0.0124(11) -0.0027(10)
C13 0.0563(17) 0.0516(15) 0.0526(14) -0.0001(12) -0.0177(12) -0.0133(13)
C14 0.0664(19) 0.0403(13) 0.0668(16) 0.0088(12) -0.0389(15) -0.0145(13)
C15 0.0490(16) 0.0324(12) 0.0884(19) -0.0136(12) -0.0413(15) 0.0047(11)
C16 0.0341(13) 0.0394(12) 0.0619(13) -0.0165(11) -0.0164(11) -0.0002(10)
O1 0.0243(8) 0.0429(9) 0.0591(9) -0.0171(7) -0.0102(7) -0.0028(7)
O2 0.0307(10) 0.0522(10) 0.0987(13) -0.0201(9) -0.0201(9) -0.0067(8)
N1 0.0294(10) 0.0528(11) 0.0579(11) -0.0144(9) -0.0181(9) -0.0052(8)
N2 0.0504(14) 0.0591(13) 0.0736(14) -0.0301(12) -0.0151(11) -0.0076(11)

loop_
_atom_type_symbol
_atom_type_description
_atom_type_scat_dispersion_real
_atom_type_scat_dispersion_imag
_atom_type_scat_source
C C 0.0033 0.0016 'International Tables Vol C Tables 4.2.6.8 and 6.1.1.4'
H H 0.0000 0.0000 'International Tables Vol C Tables 4.2.6.8 and 6.1.1.4'
N N 0.0061 0.0033 'International Tables Vol C Tables 4.2.6.8 and 6.1.1.4'
O O 0.0106 0.0060 'International Tables Vol C Tables 4.2.6.8 and 6.1.1.4'
F F 0.0171 0.0103 'International Tables Vol C Tables 4.2.6.8 and 6.1.1.4'

loop_
_geom_angle_atom_site_label_1
_geom_angle_atom_site_label_2
_geom_angle_atom_site_label_3
_geom_angle
_geom_angle_site_symmetry_1
_geom_angle_site_symmetry_3
N1 C1 C2 127.71(18) . .
N1 C1 O1 110.39(18) . .
C2 C1 O1 121.89(17) . .
C1 C2 C10 118.79(18) . .
C1 C2 C3 122.46(17) . .
C10 C2 C3 118.50(18) . .
C4 C3 C2 108.28(16) . .
C4 C3 C11 111.64(15) . .
C2 C3 C11 111.51(16) . .
C4 C3 H3A 108.4 . .
C2 C3 H3A 108.4 . .
C11 C3 H3A 108.4 . .
C5 C4 C9 119.26(18) . .
C5 C4 C3 122.58(18) . .
C9 C4 C3 118.14(18) . .
C4 C5 O1 122.71(17) . .
C4 C5 C6 125.95(18) . .
O1 C5 C6 111.34(18) . .
C5 C6 C7 110.72(18) . .
C5 C6 H6A 109.5 . .
C7 C6 H6A 109.5 . .
C5 C6 H6B 109.5 . .
C7 C6 H6B 109.5 . .
H6A C6 H6B 108.1 . .
C8 C7 C6 110.9(2) . .
C8 C7 H7A 109.5 . .
C6 C7 H7A 109.5 . .
C8 C7 H7B 109.5 . .
C6 C7 H7B 109.5 . .
H7A C7 H7B 108.0 . .
C9 C8 C7 112.4(2) . .
C9 C8 H8A 109.1 . .
C7 C8 H8A 109.1 . .
C9 C8 H8B 109.1 . .
C7 C8 H8B 109.1 . .
H8A C8 H8B 107.8 . .
O2 C9 C4 120.45(19) . .
O2 C9 C8 121.8(2) . .
C4 C9 C8 117.71(19) . .
N2 C10 C2 178.6(2) . .
C16 C11 C12 118.9(2) . .
C16 C11 C3 121.62(19) . .
C12 C11 C3 119.44(18) . .
C13 C12 C11 119.3(2) . .
C13 C12 H12A 120.4 . .
C11 C12 H12A 120.4 . .
C14 C13 F1 118.5(2) . .
C14 C13 C12 123.6(2) . .
F1 C13 C12 117.9(2) . .
C13 C14 C15 115.9(2) . .
C13 C14 H14A 122.0 . .
C15 C14 H14A 122.0 . .
F2 C15 C14 118.2(2) . .
F2 C15 C16 118.0(2) . .
C14 C15 C16 123.8(2) . .
C15 C16 C11 118.5(2) . .
C15 C16 H16A 120.8 . .
C11 C16 H16A 120.8 . .
C1 O1 C5 118.44(16) . .
C1 N1 H1A 120.0 . .
C1 N1 H1B 120.0 . .
H1A N1 H1B 120.0 . .

loop_
_geom_bond_atom_site_label_1
_geom_bond_atom_site_label_2
_geom_bond_distance
_geom_bond_site_symmetry_2
F1 C13 1.361(3) .
F2 C15 1.358(3) .
C1 N1 1.336(2) .
C1 C2 1.350(3) .
C1 O1 1.373(2) .
C2 C10 1.411(3) .
C2 C3 1.517(3) .
C3 C4 1.508(3) .
C3 C11 1.521(3) .
C3 H3A 0.9800 .
C4 C5 1.333(3) .
C4 C9 1.459(3) .
C5 O1 1.379(2) .
C5 C6 1.486(3) .
C6 C7 1.517(3) .
C6 H6A 0.9700 .
C6 H6B 0.9700 .
C7 C8 1.513(4) .
C7 H7A 0.9700 .
C7 H7B 0.9700 .
C8 C9 1.498(3) .
C8 H8A 0.9700 .
C8 H8B 0.9700 .
C9 O2 1.218(3) .
C10 N2 1.144(2) .
C11 C16 1.381(3) .
C11 C12 1.392(3) .
C12 C13 1.366(3) .
C12 H12A 0.9300 .
C13 C14 1.359(3) .
C14 C15 1.366(4) .
C14 H14A 0.9300 .
C15 C16 1.381(3) .
C16 H16A 0.9300 .
N1 H1A 0.8600 .
N1 H1B 0.8600 .
